data_4519308
loop_
_publ_author_name
'Acharya, Nirmalya'
'Dey, Suvendu'
'Deka, Raktim'
'Ray, Debdas'

_publ_section_title
;
 Molecular-Level Understanding of Dual-RTP via Host-Sensitized Multiple
 Triplet-to-Triplet Energy Transfers and Data Security Application
;
_journal_issue 4
_journal_name_full 'ACS Omega'
_journal_page_first 3722
_journal_page_last 3730
_journal_paper_doi 10.1021/acsomega.1c06390
_journal_volume 7
_journal_year 2022
_chemical_formula_sum 'C68 H42 N6'
_chemical_formula_weight 471.54
_chemical_name_systematic CQN2
_space_group_crystal_system monoclinic
_space_group_IT_number 15
_space_group_name_Hall '-I 2ya'
_space_group_name_H-M_alt 'I 1 2/a 1'
_atom_sites_solution_hydrogens geom
_audit_creation_method SHELXL-2014/7
_cell_angle_alpha 90
_cell_angle_beta 104.9000(10)
_cell_angle_gamma 90
_cell_formula_units_Z 8
_cell_length_a 16.9883(4)
_cell_length_b 11.5454(3)
_cell_length_c 25.4733(6)
_cell_measurement_reflns_used 7848
_cell_measurement_temperature 299(2)
_cell_measurement_theta_max 25.86
_cell_measurement_theta_min 7848
_cell_volume 4828.3(2)
_computing_cell_refinement 'Bruker SAINT'
_computing_data_collection 'Bruker APEX2'
_computing_data_reduction 'Bruker SAINT'
_computing_structure_refinement 'SHELXL-2014/7 (Sheldrick, 2014)'
_computing_structure_solution 'SHELXS-97 (Sheldrick 2008)'
_diffrn_ambient_temperature 299(2)
_diffrn_measured_fraction_theta_full 0.996
_diffrn_measured_fraction_theta_max 0.996
_diffrn_measurement_device_type 'Bruker PHOTON100 CMOS'
_diffrn_measurement_method '\f and \w scans'
_diffrn_radiation_type MoK\a
_diffrn_radiation_wavelength 0.71073
_diffrn_reflns_av_R_equivalents 0.0482
_diffrn_reflns_av_unetI/netI 0.0253
_diffrn_reflns_Laue_measured_fraction_full 0.996
_diffrn_reflns_Laue_measured_fraction_max 0.996
_diffrn_reflns_limit_h_max 21
_diffrn_reflns_limit_h_min -21
_diffrn_reflns_limit_k_max 14
_diffrn_reflns_limit_k_min -14
_diffrn_reflns_limit_l_max 28
_diffrn_reflns_limit_l_min -31
_diffrn_reflns_number 37570
_diffrn_reflns_point_group_measured_fraction_full 0.996
_diffrn_reflns_point_group_measured_fraction_max 0.996
_diffrn_reflns_theta_full 25.242
_diffrn_reflns_theta_max 26.385
_diffrn_reflns_theta_min 1.948
_diffrn_source X-ray
_exptl_absorpt_coefficient_mu 0.077
_exptl_absorpt_correction_T_max 0.989
_exptl_absorpt_correction_T_min 0.974
_exptl_absorpt_correction_type multi-scan
_exptl_crystal_colour paleyellow
_exptl_crystal_density_diffrn 1.297
_exptl_crystal_description cubic
_exptl_crystal_F_000 1968
_exptl_crystal_size_max 0.503
_exptl_crystal_size_mid 0.469
_exptl_crystal_size_min 0.385
_refine_diff_density_max 0.186
_refine_diff_density_min -0.154
_refine_diff_density_rms 0.030
_refine_ls_extinction_coef 0.0081(9)
_refine_ls_extinction_expression Fc^*^=kFc[1+0.001xFc^2^\l^3^/sin(2\q)]^-1/4^
_refine_ls_extinction_method 'SHELXL-2014/7 (Sheldrick 2014'
_refine_ls_goodness_of_fit_ref 1.139
_refine_ls_hydrogen_treatment constr
_refine_ls_matrix_type full
_refine_ls_number_parameters 335
_refine_ls_number_reflns 4935
_refine_ls_number_restraints 0
_refine_ls_restrained_S_all 1.139
_refine_ls_R_factor_all 0.0756
_refine_ls_R_factor_gt 0.0467
_refine_ls_shift/su_max 0.000
_refine_ls_shift/su_mean 0.000
_refine_ls_structure_factor_coef Fsqd
_refine_ls_weighting_details 'w=1/[\s^2^(Fo^2^)+(0.0563P)^2^+1.4435P] where P=(Fo^2^+2Fc^2^)/3'
_refine_ls_weighting_scheme calc
_refine_ls_wR_factor_gt 0.1236
_refine_ls_wR_factor_ref 0.1384
_reflns_Friedel_coverage 0.000
_reflns_number_gt 3443
_reflns_number_total 4935
_reflns_threshold_expression 'I > 2\s(I)'
_cod_data_source_file ao1c06390_si_003.cif
_cod_data_source_block CQN2
_cod_depositor_comments
;
The following automatic conversions were performed:

data item '_exptl_absorpt_correction_type' value 'Multi-Scan' was
changed to 'multi-scan' in accordance with the
/home/data/users/saulius/crontab/automatic-downloads/current/ACS/lib/dictionaries/cif_core.dic
dictionary named 'cif_core.dic' version 2.4.2 last updated on
2011-04-26.

Automatic conversion script
Id: cif_fix_values 7556 2019-12-06 15:28:31Z antanas 
;
_cod_original_sg_symbol_H-M 'I 2/a'
_cod_original_formula_sum 'C34 H21 N3 C34 H21 N3'
_cod_database_code 4519308
_shelx_shelxl_version_number 2014/7
_shelx_space_group_comment
;
The symmetry employed for this shelxl refinement is uniquely defined
by the following loop, which should always be used as a source of
symmetry information in preference to the above space-group names.
They are only intended as comments.
;
_shelx_estimated_absorpt_t_min 0.974
_shelx_estimated_absorpt_t_max 0.989

loop_
_space_group_symop_operation_xyz
'x, y, z'
'-x+1/2, y, -z'
'x+1/2, y+1/2, z+1/2'
'-x+1, y+1/2, -z+1/2'
'-x, -y, -z'
'x-1/2, -y, z'
'-x+1/2, -y+1/2, -z+1/2'
'x, -y+1/2, z+1/2'

loop_
_atom_site_label
_atom_site_type_symbol
_atom_site_fract_x
_atom_site_fract_y
_atom_site_fract_z
_atom_site_U_iso_or_equiv
_atom_site_adp_type
_atom_site_occupancy
_atom_site_site_symmetry_order
_atom_site_calc_flag
_atom_site_refinement_flags_posn
_atom_site_refinement_flags_adp
_atom_site_refinement_flags_occupancy
_atom_site_disorder_assembly
_atom_site_disorder_group
N1 N 0.72492(7) 0.59337(11) 0.28509(5) 0.0495(3) Uani 1 1 d . . . . .
N2 N 0.56711(8) 0.53220(13) 0.28900(6) 0.0578(4) Uani 1 1 d . . . . .
C2 C 0.79931(9) 0.62420(13) 0.28330(6) 0.0468(4) Uani 1 1 d . . . . .
C10 C 0.69633(9) 0.53547(13) 0.18952(6) 0.0486(4) Uani 1 1 d . . . . .
C4 C 0.77604(9) 0.57215(14) 0.18856(6) 0.0498(4) Uani 1 1 d . . . . .
C23 C 0.85442(9) 0.66639(13) 0.33487(6) 0.0476(4) Uani 1 1 d . . . . .
C9 C 0.67398(9) 0.54860(13) 0.23926(6) 0.0482(4) Uani 1 1 d . . . . .
C17 C 0.80573(9) 0.56529(15) 0.13859(6) 0.0533(4) Uani 1 1 d . . . . .
C26 C 0.95717(10) 0.74259(15) 0.43240(7) 0.0581(4) Uani 1 1 d . . . . .
C3 C 0.82557(9) 0.61598(14) 0.23532(6) 0.0506(4) Uani 1 1 d . . . . .
H3 H 0.8777 0.6409 0.2355 0.061 Uiso 1 1 calc R U . . .
C25 C 0.98042(11) 0.75349(16) 0.38457(7) 0.0598(4) Uani 1 1 d . . . . .
H19 H 1.0305 0.7863 0.3848 0.072 Uiso 1 1 calc R U . . .
C5 C 0.63849(10) 0.49191(15) 0.14342(7) 0.0578(4) Uani 1 1 d . . . . .
H5 H 0.6521 0.4857 0.1104 0.069 Uiso 1 1 calc R U . . .
C28 C 0.83217(10) 0.65569(17) 0.38337(7) 0.0609(5) Uani 1 1 d . . . . .
H22 H 0.7822 0.6226 0.3833 0.073 Uiso 1 1 calc R U . . .
C11 C 0.60321(11) 0.49206(16) 0.34115(7) 0.0590(4) Uani 1 1 d . . . . .
C8 C 0.59380(10) 0.51458(14) 0.24103(7) 0.0530(4) Uani 1 1 d . . . . .
C24 C 0.92926(10) 0.71559(15) 0.33657(7) 0.0556(4) Uani 1 1 d . . . . .
H18 H 0.9454 0.7232 0.3045 0.067 Uiso 1 1 calc R U . . .
C27 C 0.88267(12) 0.69320(18) 0.43162(7) 0.0685(5) Uani 1 1 d . . . . .
H21 H 0.8667 0.6854 0.4637 0.082 Uiso 1 1 calc R U . . .
C18 C 0.80411(10) 0.46276(17) 0.10986(7) 0.0627(5) Uani 1 1 d . . . . .
H29 H 0.7845 0.3955 0.1221 0.075 Uiso 1 1 calc R U . . .
C22 C 0.83728(11) 0.66393(17) 0.12011(7) 0.0635(5) Uani 1 1 d . . . . .
H25 H 0.8404 0.7329 0.1394 0.076 Uiso 1 1 calc R U . . .
C11A C 0.49552(10) 0.59177(15) 0.29014(7) 0.0589(4) Uani 1 1 d . . . . .
C16 C 0.55567(12) 0.52855(17) 0.37563(7) 0.0675(5) Uani 1 1 d . . . . .
C6 C 0.56328(10) 0.45917(16) 0.14695(7) 0.0625(5) Uani 1 1 d . . . . .
H6 H 0.5260 0.4298 0.1165 0.075 Uiso 1 1 calc R U . . .
C19 C 0.83144(12) 0.4600(2) 0.06325(8) 0.0739(6) Uani 1 1 d . . . . .
H28 H 0.8301 0.3909 0.0443 0.089 Uiso 1 1 calc R U . . .
C12A C 0.43824(11) 0.64524(17) 0.24818(9) 0.0704(5) Uani 1 1 d . . . . .
H12A H 0.4446 0.6467 0.2130 0.085 Uiso 1 1 calc R U . . .
C29 C 1.01188(12) 0.78012(19) 0.48264(8) 0.0720(5) Uani 1 1 d . . . . .
N3 N 1.05646(13) 0.8091(2) 0.52188(7) 0.1040(7) Uani 1 1 d . . . . .
C7 C 0.54137(10) 0.46933(16) 0.19602(7) 0.0607(4) Uani 1 1 d . . . . .
H7 H 0.4901 0.4447 0.1980 0.073 Uiso 1 1 calc R U . . .
C20 C 0.86044(12) 0.5585(2) 0.04483(8) 0.0822(7) Uani 1 1 d . . . . .
H27 H 0.8777 0.5566 0.0130 0.099 Uiso 1 1 calc R U . . .
C16A C 0.48724(11) 0.59109(17) 0.34328(8) 0.0673(5) Uani 1 1 d . . . . .
C21 C 0.86403(13) 0.6601(2) 0.07332(8) 0.0772(6) Uani 1 1 d . . . . .
H26 H 0.8846 0.7266 0.0611 0.093 Uiso 1 1 calc R U . . .
C12 C 0.67171(12) 0.42366(18) 0.35916(8) 0.0711(5) Uani 1 1 d . . . . .
H12 H 0.7021 0.3991 0.3356 0.085 Uiso 1 1 calc R U . . .
C13A C 0.37192(12) 0.69584(18) 0.26051(12) 0.0850(7) Uani 1 1 d . . . . .
H13A H 0.3326 0.7315 0.2330 0.102 Uiso 1 1 calc R U . . .
C15A C 0.41858(15) 0.6444(2) 0.35445(11) 0.0871(7) Uani 1 1 d . . . . .
H15A H 0.4117 0.6452 0.3895 0.105 Uiso 1 1 calc R U . . .
C15 C 0.58020(16) 0.4981(2) 0.43010(9) 0.0906(7) Uani 1 1 d . . . . .
H15 H 0.5505 0.5232 0.4539 0.109 Uiso 1 1 calc R U . . .
C14 C 0.64797(17) 0.4315(3) 0.44865(9) 0.1025(9) Uani 1 1 d . . . . .
H14 H 0.6642 0.4114 0.4852 0.123 Uiso 1 1 calc R U . . .
C14A C 0.36220(15) 0.6951(2) 0.31243(13) 0.0948(8) Uani 1 1 d . . . . .
H14A H 0.3164 0.7298 0.3192 0.114 Uiso 1 1 calc R U . . .
C13 C 0.69323(14) 0.3932(2) 0.41341(9) 0.0902(7) Uani 1 1 d . . . . .
H13 H 0.7386 0.3465 0.4267 0.108 Uiso 1 1 calc R U . . .

loop_
_atom_site_aniso_label
_atom_site_aniso_U_11
_atom_site_aniso_U_22
_atom_site_aniso_U_33
_atom_site_aniso_U_23
_atom_site_aniso_U_13
_atom_site_aniso_U_12
N1 0.0457(7) 0.0538(8) 0.0483(7) -0.0001(6) 0.0110(6) 0.0013(6)
N2 0.0469(7) 0.0716(9) 0.0549(8) 0.0027(7) 0.0130(6) -0.0022(7)
C2 0.0440(8) 0.0467(8) 0.0490(8) 0.0008(6) 0.0105(7) 0.0045(6)
C10 0.0455(8) 0.0510(9) 0.0475(8) 0.0021(7) 0.0086(7) 0.0064(7)
C4 0.0492(8) 0.0518(9) 0.0483(8) 0.0019(7) 0.0121(7) 0.0091(7)
C23 0.0459(8) 0.0465(8) 0.0499(8) 0.0003(7) 0.0111(7) 0.0048(7)
C9 0.0442(8) 0.0499(9) 0.0487(9) 0.0023(7) 0.0083(7) 0.0034(7)
C17 0.0445(8) 0.0685(10) 0.0455(8) -0.0001(8) 0.0092(7) 0.0086(7)
C26 0.0591(10) 0.0640(10) 0.0497(9) -0.0040(8) 0.0111(8) -0.0022(8)
C3 0.0431(8) 0.0577(9) 0.0514(9) -0.0015(7) 0.0126(7) 0.0038(7)
C25 0.0532(9) 0.0726(11) 0.0517(9) 0.0003(8) 0.0102(8) -0.0078(8)
C5 0.0546(9) 0.0669(11) 0.0483(9) -0.0006(8) 0.0069(8) 0.0049(8)
C28 0.0540(9) 0.0760(12) 0.0553(10) -0.0081(8) 0.0190(8) -0.0087(8)
C11 0.0547(9) 0.0675(11) 0.0529(10) 0.0002(8) 0.0105(8) -0.0146(8)
C8 0.0482(9) 0.0586(10) 0.0518(9) 0.0050(7) 0.0122(7) 0.0008(7)
C24 0.0528(9) 0.0670(11) 0.0469(9) 0.0020(8) 0.0126(7) -0.0051(8)
C27 0.0702(12) 0.0878(14) 0.0504(10) -0.0073(9) 0.0210(9) -0.0104(10)
C18 0.0576(10) 0.0755(12) 0.0545(10) -0.0062(9) 0.0133(8) 0.0082(9)
C22 0.0583(10) 0.0754(12) 0.0571(10) 0.0024(9) 0.0151(8) 0.0010(9)
C11A 0.0469(9) 0.0601(10) 0.0719(11) -0.0063(9) 0.0191(8) -0.0114(8)
C16 0.0726(12) 0.0764(12) 0.0561(10) -0.0125(9) 0.0214(9) -0.0295(10)
C6 0.0528(9) 0.0744(12) 0.0540(10) -0.0034(8) 0.0023(8) -0.0023(8)
C19 0.0625(11) 0.1022(16) 0.0555(10) -0.0171(10) 0.0122(9) 0.0089(11)
C12A 0.0518(10) 0.0663(12) 0.0921(14) 0.0037(10) 0.0167(10) -0.0058(8)
C29 0.0707(12) 0.0948(15) 0.0507(10) -0.0087(10) 0.0157(9) -0.0143(11)
N3 0.1005(14) 0.154(2) 0.0549(10) -0.0190(11) 0.0144(10) -0.0389(14)
C7 0.0464(9) 0.0701(11) 0.0614(10) 0.0028(9) 0.0063(8) -0.0064(8)
C20 0.0656(12) 0.133(2) 0.0500(10) -0.0012(12) 0.0183(9) -0.0002(13)
C16A 0.0607(11) 0.0664(11) 0.0787(13) -0.0171(10) 0.0254(10) -0.0210(9)
C21 0.0749(13) 0.0987(16) 0.0614(11) 0.0078(11) 0.0237(10) -0.0066(11)
C12 0.0656(11) 0.0802(13) 0.0610(11) 0.0077(10) 0.0047(9) -0.0108(10)
C13A 0.0588(12) 0.0669(13) 0.128(2) -0.0020(13) 0.0215(13) -0.0015(9)
C15A 0.0813(15) 0.0850(15) 0.1093(18) -0.0352(14) 0.0504(14) -0.0247(12)
C15 0.0904(16) 0.1213(19) 0.0605(12) -0.0145(13) 0.0203(12) -0.0372(15)
C14 0.1014(18) 0.145(2) 0.0513(12) 0.0125(13) 0.0023(12) -0.0384(17)
C14A 0.0643(13) 0.0777(15) 0.147(2) -0.0222(16) 0.0351(16) -0.0037(11)
C13 0.0789(14) 0.1080(18) 0.0697(13) 0.0184(12) -0.0065(11) -0.0200(13)

loop_
_atom_type_symbol
_atom_type_description
_atom_type_scat_dispersion_real
_atom_type_scat_dispersion_imag
_atom_type_scat_source
C C 0.0033 0.0016 'International Tables Vol C Tables 4.2.6.8 and 6.1.1.4'
H H 0.0000 0.0000 'International Tables Vol C Tables 4.2.6.8 and 6.1.1.4'
N N 0.0061 0.0033 'International Tables Vol C Tables 4.2.6.8 and 6.1.1.4'

loop_
_geom_angle_atom_site_label_1
_geom_angle_atom_site_label_2
_geom_angle_atom_site_label_3
_geom_angle
_geom_angle_site_symmetry_1
_geom_angle_site_symmetry_3
_geom_angle_publ_flag
C2 N1 C9 118.25(13) . . ?
C11 N2 C11A 108.35(14) . . ?
C11 N2 C8 127.78(14) . . ?
C11A N2 C8 123.83(14) . . ?
N1 C2 C3 121.98(14) . . ?
N1 C2 C23 116.59(13) . . ?
C3 C2 C23 121.42(13) . . ?
C5 C10 C9 119.32(14) . . ?
C5 C10 C4 123.47(14) . . ?
C9 C10 C4 117.16(14) . . ?
C3 C4 C10 118.03(14) . . ?
C3 C4 C17 119.84(14) . . ?
C10 C4 C17 122.13(14) . . ?
C24 C23 C28 117.87(15) . . ?
C24 C23 C2 121.85(14) . . ?
C28 C23 C2 120.28(14) . . ?
N1 C9 C10 123.19(13) . . ?
N1 C9 C8 118.51(14) . . ?
C10 C9 C8 118.30(14) . . ?
C18 C17 C22 118.48(16) . . ?
C18 C17 C4 122.11(16) . . ?
C22 C17 C4 119.41(15) . . ?
C25 C26 C27 119.56(16) . . ?
C25 C26 C29 119.40(16) . . ?
C27 C26 C29 121.01(16) . . ?
C4 C3 C2 121.35(14) . . ?
C4 C3 H3 119.3 . . ?
C2 C3 H3 119.3 . . ?
C24 C25 C26 119.77(16) . . ?
C24 C25 H19 120.1 . . ?
C26 C25 H19 120.1 . . ?
C6 C5 C10 120.57(16) . . ?
C6 C5 H5 119.7 . . ?
C10 C5 H5 119.7 . . ?
C27 C28 C23 121.17(16) . . ?
C27 C28 H22 119.4 . . ?
C23 C28 H22 119.4 . . ?
C12 C11 N2 129.30(17) . . ?
C12 C11 C16 122.32(18) . . ?
N2 C11 C16 108.33(17) . . ?
C7 C8 N2 119.59(14) . . ?
C7 C8 C9 120.06(15) . . ?
N2 C8 C9 120.30(14) . . ?
C25 C24 C23 121.58(15) . . ?
C25 C24 H18 119.2 . . ?
C23 C24 H18 119.2 . . ?
C28 C27 C26 120.05(16) . . ?
C28 C27 H21 120.0 . . ?
C26 C27 H21 120.0 . . ?
C19 C18 C17 120.47(19) . . ?
C19 C18 H29 119.8 . . ?
C17 C18 H29 119.8 . . ?
C21 C22 C17 120.42(19) . . ?
C21 C22 H25 119.8 . . ?
C17 C22 H25 119.8 . . ?
C12A C11A C16A 121.48(17) . . ?
C12A C11A N2 129.78(17) . . ?
C16A C11A N2 108.73(16) . . ?
C15 C16 C11 118.5(2) . . ?
C15 C16 C16A 133.8(2) . . ?
C11 C16 C16A 107.67(16) . . ?
C5 C6 C7 120.49(16) . . ?
C5 C6 H6 119.8 . . ?
C7 C6 H6 119.8 . . ?
C20 C19 C18 120.3(2) . . ?
C20 C19 H28 119.8 . . ?
C18 C19 H28 119.8 . . ?
C13A C12A C11A 117.7(2) . . ?
C13A C12A H12A 121.1 . . ?
C11A C12A H12A 121.1 . . ?
N3 C29 C26 178.5(2) . . ?
C8 C7 C6 121.20(16) . . ?
C8 C7 H7 119.4 . . ?
C6 C7 H7 119.4 . . ?
C21 C20 C19 119.98(18) . . ?
C21 C20 H27 120.0 . . ?
C19 C20 H27 120.0 . . ?
C11A C16A C15A 119.2(2) . . ?
C11A C16A C16 106.90(16) . . ?
C15A C16A C16 133.9(2) . . ?
C20 C21 C22 120.3(2) . . ?
C20 C21 H26 119.9 . . ?
C22 C21 H26 119.9 . . ?
C13 C12 C11 117.4(2) . . ?
C13 C12 H12 121.3 . . ?
C11 C12 H12 121.3 . . ?
C14A C13A C12A 121.7(2) . . ?
C14A C13A H13A 119.2 . . ?
C12A C13A H13A 119.2 . . ?
C14A C15A C16A 118.5(2) . . ?
C14A C15A H15A 120.8 . . ?
C16A C15A H15A 120.8 . . ?
C14 C15 C16 119.9(2) . . ?
C14 C15 H15 120.0 . . ?
C16 C15 H15 120.0 . . ?
C15 C14 C13 120.8(2) . . ?
C15 C14 H14 119.6 . . ?
C13 C14 H14 119.6 . . ?
C15A C14A C13A 121.4(2) . . ?
C15A C14A H14A 119.3 . . ?
C13A C14A H14A 119.3 . . ?
C12 C13 C14 121.0(2) . . ?
C12 C13 H13 119.5 . . ?
C14 C13 H13 119.5 . . ?

loop_
_geom_bond_atom_site_label_1
_geom_bond_atom_site_label_2
_geom_bond_distance
_geom_bond_site_symmetry_2
_geom_bond_publ_flag
N1 C2 1.3249(19) . ?
N1 C9 1.3636(19) . ?
N2 C11 1.392(2) . ?
N2 C11A 1.404(2) . ?
N2 C8 1.423(2) . ?
C2 C3 1.408(2) . ?
C2 C23 1.486(2) . ?
C10 C5 1.416(2) . ?
C10 C9 1.421(2) . ?
C10 C4 1.425(2) . ?
C4 C3 1.367(2) . ?
C4 C17 1.487(2) . ?
C23 C24 1.383(2) . ?
C23 C28 1.387(2) . ?
C9 C8 1.430(2) . ?
C17 C18 1.388(2) . ?
C17 C22 1.391(2) . ?
C26 C25 1.380(2) . ?
C26 C27 1.384(2) . ?
C26 C29 1.442(2) . ?
C3 H3 0.9300 . ?
C25 C24 1.377(2) . ?
C25 H19 0.9300 . ?
C5 C6 1.357(2) . ?
C5 H5 0.9300 . ?
C28 C27 1.375(2) . ?
C28 H22 0.9300 . ?
C11 C12 1.383(3) . ?
C11 C16 1.402(2) . ?
C8 C7 1.362(2) . ?
C24 H18 0.9300 . ?
C27 H21 0.9300 . ?
C18 C19 1.382(2) . ?
C18 H29 0.9300 . ?
C22 C21 1.381(3) . ?
C22 H25 0.9300 . ?
C11A C12A 1.391(3) . ?
C11A C16A 1.396(3) . ?
C16 C15 1.387(3) . ?
C16 C16A 1.435(3) . ?
C6 C7 1.398(2) . ?
C6 H6 0.9300 . ?
C19 C20 1.370(3) . ?
C19 H28 0.9300 . ?
C12A C13A 1.375(3) . ?
C12A H12A 0.9300 . ?
C29 N3 1.138(2) . ?
C7 H7 0.9300 . ?
C20 C21 1.372(3) . ?
C20 H27 0.9300 . ?
C16A C15A 1.411(3) . ?
C21 H26 0.9300 . ?
C12 C13 1.381(3) . ?
C12 H12 0.9300 . ?
C13A C14A 1.374(4) . ?
C13A H13A 0.9300 . ?
C15A C14A 1.370(4) . ?
C15A H15A 0.9300 . ?
C15 C14 1.364(4) . ?
C15 H15 0.9300 . ?
C14 C13 1.396(4) . ?
C14 H14 0.9300 . ?
C14A H14A 0.9300 . ?
C13 H13 0.9300 . ?
